data_9005642
loop_
_publ_author_name
'Orlandi, P.'
'Pasero, M.'
'Rotiroti, N.'
'Olmi, F.'
'Demartin, F.'
'Moelo, Y.'

_publ_section_title
;Gramaccioliite-(Y), a new mineral of the crichtonite group from Stura Valley,
 Piedmont, Italy Locality: the gneiss of the Hercynian Massif of Argentera at
 Sambuco, Italy
;
_journal_name_full 'European Journal of Mineralogy'
_journal_page_first 171
_journal_page_last 175
_journal_paper_doi 10.1127/0935-1221/2004/0016-0171
_journal_volume 16
_journal_year 2004
_chemical_compound_source 'the gneiss of the Hercynian Massif of Argentera at Sambuco, Italy'
_chemical_formula_sum 'Ce0.12 Fe8 Mn0.34 O38 Pb0.6 Sr0.3 Ti12 U0.06 Y0.48'
_chemical_name_mineral Gramaccioliite-(Y)
_space_group_IT_number 148
_symmetry_space_group_name_Hall '-P 3*'
_symmetry_space_group_name_H-M 'R -3 :R'
_cell_angle_alpha 68.82
_cell_angle_beta 68.82
_cell_angle_gamma 68.82
_cell_length_a 9.186
_cell_length_b 9.186
_cell_length_c 9.186
_cell_formula_units_Z 1
_cell_volume 649.784
_database_code_amcsd 0007033
_exptl_crystal_density_diffrn 4.785
_cod_original_sg_symbol_H-M 'R -3'
_cod_original_formula_sum 'Pb.6 Sr.3 (Y.48 Mn.34 Ce.12 U.06) Fe8 Ti12 O38'
_cod_database_code 9005642

loop_
_space_group_symop_operation_xyz
x,y,z
-z,-x,-y
y,z,x
-x,-y,-z
z,x,y
-y,-z,-x

loop_
_atom_site_aniso_label
_atom_site_aniso_U_11
_atom_site_aniso_U_22
_atom_site_aniso_U_33
_atom_site_aniso_U_12
_atom_site_aniso_U_13
_atom_site_aniso_U_23
Pb0 0.02830 0.02830 0.02830 -0.00350 -0.00350 -0.00350
Sr0 0.02830 0.02830 0.02830 -0.00350 -0.00350 -0.00350
Y1 0.00920 0.00920 0.00920 -0.00330 -0.00330 -0.00330
Mn1 0.00920 0.00920 0.00920 -0.00330 -0.00330 -0.00330
Ce1 0.00920 0.00920 0.00920 -0.00330 -0.00330 -0.00330
U1 0.00920 0.00920 0.00920 -0.00330 -0.00330 -0.00330
Fe2 0.01160 0.01160 0.01160 -0.00270 -0.00270 -0.00270
Fe3 0.01300 0.01400 0.01360 -0.00350 -0.00400 -0.00580
Ti4 0.01190 0.01060 0.01080 -0.00350 -0.00120 -0.00480
Ti5 0.00960 0.01220 0.01260 -0.00380 -0.00200 -0.00470

loop_
_atom_site_label
_atom_site_fract_x
_atom_site_fract_y
_atom_site_fract_z
_atom_site_occupancy
_atom_site_U_iso_or_equiv
Pb0 0.00000 0.00000 0.00000 0.60000 0.03190
Sr0 0.00000 0.00000 0.00000 0.30000 0.03190
Y1 0.50000 0.50000 0.50000 0.48000 0.00840
Mn1 0.50000 0.50000 0.50000 0.34000 0.00840
Ce1 0.50000 0.50000 0.50000 0.12000 0.00840
U1 0.50000 0.50000 0.50000 0.06000 0.00840
Fe2 0.30960 0.30960 0.30960 1.00000 0.01200
Fe3 0.34830 0.12600 0.02040 1.00000 0.01280
Ti4 0.30880 0.71920 0.14800 1.00000 0.01090
Ti5 0.47380 0.08070 0.64230 1.00000 0.01100
O1 0.30200 0.62900 0.37700 1.00000 0.01400
O2 0.15000 0.23800 0.93700 1.00000 0.01100
O3 0.91900 0.46100 0.30200 1.00000 0.00900
O4 0.14400 0.51500 0.99100 1.00000 0.00900
O5 0.38600 0.48700 0.13700 1.00000 0.00700
O6 0.70500 0.24200 0.07000 1.00000 0.01100
O7 0.21490 0.21490 0.21490 1.00000 0.01200

loop_
_cod_related_entry_id
_cod_related_entry_database
_cod_related_entry_code
1 AMCSD 0007033
